data_7120624
loop_
_publ_author_name
'Mitu\/la, K.'
'Duszczak, J.'
'Brz\;akalski, D.'
'Dudziec, B.'
'Kubicki, M.'
'Marciniec, B.'

_publ_section_title
;
 Tetra-functional double-decker silsesquioxanes as anchors for reactive
 functional groups and potential synthons for hybrid materials
;
_journal_name_full 'Chem. Commun.'
_journal_paper_doi 10.1039/C7CC03958A
_journal_year 2017
_chemical_formula_moiety 'C64 H76 O14 Si12'
_chemical_formula_sum 'C64 H76 O14 Si12'
_chemical_formula_weight 1406.32
_chemical_name_systematic
;
 ?
;
_space_group_crystal_system orthorhombic
_space_group_IT_number 19
_space_group_name_Hall 'P 2ac 2ab'
_space_group_name_H-M_alt 'P 21 21 21'
_symmetry_space_group_name_Hall 'P 2ac 2ab'
_symmetry_space_group_name_H-M 'P 21 21 21'
_atom_sites_solution_hydrogens geom
_audit_creation_method SHELXL-2013
_audit_update_record
;
2016-09-08 deposited with the CCDC.
2017-09-06 downloaded from the CCDC.
;
_cell_angle_alpha 90
_cell_angle_beta 90
_cell_angle_gamma 90
_cell_formula_units_Z 4
_cell_length_a 12.927(2)
_cell_length_b 21.826(3)
_cell_length_c 26.008(4)
_cell_measurement_reflns_used 7358
_cell_measurement_temperature 100(1)
_cell_measurement_theta_max 27.7510
_cell_measurement_theta_min 3.1360
_cell_volume 7338.0(19)
_computing_cell_refinement 'CrysAlis Pro (Agilent Technologies (2011))'
_computing_data_collection 'CrysAlis Pro (Agilent Technologies (2011))'
_computing_data_reduction 'CrysAlis Pro (Agilent Technologies (2011))'
_computing_molecular_graphics 'Mercur (MacRae, 2007)'
_computing_publication_material 'SHELXL-2013 (Sheldrick, 2013)'
_computing_structure_refinement 'SHELXL-2013 (Sheldrick, 2013)'
_computing_structure_solution 'SIR92 (Altomare et al., 1993)'
_diffrn_ambient_temperature 100(1)
_diffrn_detector_area_resol_mean 16.1544
_diffrn_measured_fraction_theta_full 0.998
_diffrn_measured_fraction_theta_max 0.998
_diffrn_measurement_device_type 'Xcalibur, Eos'
_diffrn_measurement_method '\w scan'
_diffrn_radiation_monochromator graphite
_diffrn_radiation_source 'Enhance (Mo) X-ray Source'
_diffrn_radiation_type 'Mo K\a'
_diffrn_radiation_wavelength 0.7107
_diffrn_reflns_av_R_equivalents 0.0342
_diffrn_reflns_av_unetI/netI 0.0760
_diffrn_reflns_Laue_measured_fraction_full 0.998
_diffrn_reflns_Laue_measured_fraction_max 0.998
_diffrn_reflns_limit_h_max 12
_diffrn_reflns_limit_h_min -15
_diffrn_reflns_limit_k_max 25
_diffrn_reflns_limit_k_min -23
_diffrn_reflns_limit_l_max 17
_diffrn_reflns_limit_l_min -30
_diffrn_reflns_number 20636
_diffrn_reflns_point_group_measured_fraction_full 0.942
_diffrn_reflns_point_group_measured_fraction_max 0.942
_diffrn_reflns_theta_full 25.000
_diffrn_reflns_theta_max 25.000
_diffrn_reflns_theta_min 2.902
_exptl_absorpt_coefficient_mu 0.270
_exptl_absorpt_correction_T_max 1.00000
_exptl_absorpt_correction_T_min 0.97573
_exptl_absorpt_correction_type multi-scan
_exptl_absorpt_process_details
;
CrysAlisPro, Agilent Technologies,
Version 1.171.36.28 (release 01-02-2013 CrysAlis171 .NET)
(compiled Feb  1 2013,16:14:44)
Empirical absorption correction using spherical harmonics,
 implemented in SCALE3 ABSPACK scaling algorithm.
;
_exptl_crystal_colour colourless
_exptl_crystal_density_diffrn 1.273
_exptl_crystal_description block
_exptl_crystal_F_000 2960
_exptl_crystal_size_max 0.3
_exptl_crystal_size_mid 0.2
_exptl_crystal_size_min 0.2
_refine_diff_density_max 0.311
_refine_diff_density_min -0.336
_refine_diff_density_rms 0.063
_refine_ls_abs_structure_details
;
 Flack x determined using 3680 quotients [(I+)-(I-)]/[(I+)+(I-)]
 (Parsons and Flack (2004), Acta Cryst. A60, s61).
;
_refine_ls_abs_structure_Flack -0.09(6)
_refine_ls_extinction_method none
_refine_ls_goodness_of_fit_ref 1.033
_refine_ls_hydrogen_treatment constr
_refine_ls_matrix_type full
_refine_ls_number_parameters 819
_refine_ls_number_reflns 12187
_refine_ls_number_restraints 0
_refine_ls_restrained_S_all 1.033
_refine_ls_R_factor_all 0.0643
_refine_ls_R_factor_gt 0.0468
_refine_ls_shift/su_max 0.001
_refine_ls_shift/su_mean 0.000
_refine_ls_structure_factor_coef Fsqd
_refine_ls_weighting_details 'w=1/[\s^2^(Fo^2^)+(0.0319P)^2^+1.3136P] where P=(Fo^2^+2Fc^2^)/3'
_refine_ls_weighting_scheme calc
_refine_ls_wR_factor_gt 0.0863
_refine_ls_wR_factor_ref 0.0928
_reflns_Friedel_coverage 0.718
_reflns_Friedel_fraction_full 0.875
_reflns_Friedel_fraction_max 0.875
_reflns_number_gt 10117
_reflns_number_total 12187
_reflns_threshold_expression 'I > 2\s(I)'
_cod_data_source_file c7cc03958a4.cif
_cod_data_source_block 1
_cod_original_cell_volume 7338(2)
_cod_database_code 7120624
_shelx_space_group_comment
;
The symmetry employed for this shelxl refinement is uniquely defined
by the following loop, which should always be used as a source of
symmetry information in preference to the above space-group names.
They are only intended as comments.
;

loop_
_space_group_symop_operation_xyz
'x, y, z'
'-x+1/2, -y, z+1/2'
'x+1/2, -y+1/2, -z'
'-x, y+1/2, -z+1/2'

loop_
_atom_site_label
_atom_site_type_symbol
_atom_site_fract_x
_atom_site_fract_y
_atom_site_fract_z
_atom_site_U_iso_or_equiv
_atom_site_adp_type
_atom_site_occupancy
_atom_site_site_symmetry_order
_atom_site_calc_flag
_atom_site_refinement_flags_posn
_atom_site_refinement_flags_adp
Si1 Si 0.80957(11) 0.43031(6) 0.30617(6) 0.0170(3) Uani 1 1 d . .
O14 O 0.8946(3) 0.42847(14) 0.35163(14) 0.0238(9) Uani 1 1 d . .
C11 C 0.8708(4) 0.4028(2) 0.2463(2) 0.0173(12) Uani 1 1 d . .
C12 C 0.9051(4) 0.4421(2) 0.2085(2) 0.0245(13) Uani 1 1 d . .
H12 H 0.8924 0.4848 0.2121 0.029 Uiso 1 1 calc R U
C13 C 0.9576(4) 0.4213(3) 0.1652(2) 0.0312(14) Uani 1 1 d . .
H13 H 0.9795 0.4493 0.1394 0.037 Uiso 1 1 calc R U
C14 C 0.9776(4) 0.3595(2) 0.1601(2) 0.0306(14) Uani 1 1 d . .
H14 H 1.0137 0.3448 0.1307 0.037 Uiso 1 1 calc R U
C15 C 0.9453(4) 0.3191(2) 0.1974(2) 0.0293(14) Uani 1 1 d . .
H15 H 0.9599 0.2766 0.1941 0.035 Uiso 1 1 calc R U
C16 C 0.8917(4) 0.3405(2) 0.2397(2) 0.0250(13) Uani 1 1 d . .
H16 H 0.8685 0.3122 0.2649 0.030 Uiso 1 1 calc R U
O12 O 0.7131(3) 0.38660(13) 0.32175(13) 0.0205(9) Uani 1 1 d . .
Si2 Si 0.65691(11) 0.34156(6) 0.36226(6) 0.0174(3) Uani 1 1 d . .
C21 C 0.7139(4) 0.2638(2) 0.3614(2) 0.0181(12) Uani 1 1 d . .
C22 C 0.7816(4) 0.2443(2) 0.3996(2) 0.0251(13) Uani 1 1 d . .
H22 H 0.8002 0.2718 0.4264 0.030 Uiso 1 1 calc R U
C23 C 0.8227(4) 0.1852(2) 0.3992(2) 0.0311(15) Uani 1 1 d . .
H23 H 0.8683 0.1724 0.4258 0.037 Uiso 1 1 calc R U
C24 C 0.7968(5) 0.1454(2) 0.3602(2) 0.0340(16) Uani 1 1 d . .
H24 H 0.8249 0.1052 0.3596 0.041 Uiso 1 1 calc R U
C25 C 0.7305(4) 0.1638(2) 0.3221(2) 0.0309(15) Uani 1 1 d . .
H25 H 0.7132 0.1363 0.2952 0.037 Uiso 1 1 calc R U
C26 C 0.6883(4) 0.2223(2) 0.3224(2) 0.0239(13) Uani 1 1 d . .
H26 H 0.6418 0.2343 0.2960 0.029 Uiso 1 1 calc R U
O23 O 0.6732(3) 0.36818(13) 0.41990(13) 0.0195(8) Uani 1 1 d . .
Si3 Si 0.69116(11) 0.43227(6) 0.45000(6) 0.0159(3) Uani 1 1 d . .
O37 O 0.6072(3) 0.48054(13) 0.42753(14) 0.0197(8) Uani 1 1 d . .
C31 C 0.6748(4) 0.4218(2) 0.5198(2) 0.0163(11) Uani 1 1 d . .
C32 C 0.6113(4) 0.3769(2) 0.5412(2) 0.0208(12) Uani 1 1 d . .
H32 H 0.5795 0.3475 0.5194 0.025 Uiso 1 1 calc R U
C33 C 0.5939(4) 0.3746(2) 0.5936(2) 0.0256(13) Uani 1 1 d . .
H33 H 0.5512 0.3434 0.6077 0.031 Uiso 1 1 calc R U
C34 C 0.6386(4) 0.4175(2) 0.6254(2) 0.0266(13) Uani 1 1 d . .
H34 H 0.6256 0.4162 0.6613 0.032 Uiso 1 1 calc R U
C35 C 0.7022(4) 0.4624(2) 0.6054(2) 0.0264(14) Uani 1 1 d . .
H35 H 0.7332 0.4918 0.6275 0.032 Uiso 1 1 calc R U
C36 C 0.7203(4) 0.4645(2) 0.5532(2) 0.0232(13) Uani 1 1 d . .
H36 H 0.7643 0.4954 0.5397 0.028 Uiso 1 1 calc R U
O34 O 0.8054(3) 0.45914(13) 0.43936(14) 0.0206(8) Uani 1 1 d . .
Si4 Si 0.91524(10) 0.44665(6) 0.41111(6) 0.0179(3) Uani 1 1 d . .
C41 C 0.9854(4) 0.3821(2) 0.4415(2) 0.0190(12) Uani 1 1 d . .
C42 C 0.9958(4) 0.3782(2) 0.4953(2) 0.0308(14) Uani 1 1 d . .
H42 H 0.9603 0.4066 0.5167 0.037 Uiso 1 1 calc R U
C43 C 1.0574(5) 0.3332(3) 0.5175(3) 0.0393(16) Uani 1 1 d . .
H43 H 1.0648 0.3316 0.5538 0.047 Uiso 1 1 calc R U
C44 C 1.1076(5) 0.2911(2) 0.4872(3) 0.0390(17) Uani 1 1 d . .
H44 H 1.1495 0.2605 0.5027 0.047 Uiso 1 1 calc R U
C45 C 1.0974(5) 0.2933(2) 0.4348(3) 0.0362(16) Uani 1 1 d . .
H45 H 1.1314 0.2637 0.4140 0.043 Uiso 1 1 calc R U
C46 C 1.0371(4) 0.3389(2) 0.4117(2) 0.0279(13) Uani 1 1 d . .
H46 H 1.0314 0.3405 0.3753 0.033 Uiso 1 1 calc R U
O15 O 0.7683(3) 0.49971(13) 0.29794(13) 0.0199(8) Uani 1 1 d . .
Si5 Si 0.75194(10) 0.57144(6) 0.31091(6) 0.0152(3) Uani 1 1 d . .
C51 C 0.8338(4) 0.6186(2) 0.2683(2) 0.0171(12) Uani 1 1 d . .
C52 C 0.9402(4) 0.6095(2) 0.2692(2) 0.0262(14) Uani 1 1 d . .
H52 H 0.9677 0.5765 0.2887 0.031 Uiso 1 1 calc R U
C53 C 1.0077(4) 0.6476(3) 0.2422(2) 0.0339(15) Uani 1 1 d . .
H53 H 1.0802 0.6405 0.2432 0.041 Uiso 1 1 calc R U
C54 C 0.9680(5) 0.6956(2) 0.2143(2) 0.0345(16) Uani 1 1 d . .
H54 H 1.0137 0.7220 0.1963 0.041 Uiso 1 1 calc R U
C55 C 0.8629(5) 0.7059(2) 0.2120(2) 0.0315(15) Uani 1 1 d . .
H55 H 0.8365 0.7391 0.1923 0.038 Uiso 1 1 calc R U
C56 C 0.7960(4) 0.6675(2) 0.2385(2) 0.0232(13) Uani 1 1 d . .
H56 H 0.7235 0.6743 0.2365 0.028 Uiso 1 1 calc R U
O56 O 0.7869(2) 0.58501(13) 0.36984(13) 0.0161(8) Uani 1 1 d . .
Si6 Si 0.74299(10) 0.62613(6) 0.41705(6) 0.0154(3) Uani 1 1 d . .
C61 C 0.7269(4) 0.7070(2) 0.3961(2) 0.0213(13) Uani 1 1 d . .
C62 C 0.7887(4) 0.7337(2) 0.3586(2) 0.0210(13) Uani 1 1 d . .
H62 H 0.8458 0.7114 0.3452 0.025 Uiso 1 1 calc R U
C63 C 0.7689(4) 0.7920(2) 0.3403(2) 0.0273(14) Uani 1 1 d . .
H63 H 0.8109 0.8089 0.3139 0.033 Uiso 1 1 calc R U
C64 C 0.6884(5) 0.8255(2) 0.3603(2) 0.0315(15) Uani 1 1 d . .
H64 H 0.6745 0.8655 0.3475 0.038 Uiso 1 1 calc R U
C65 C 0.6273(5) 0.8010(2) 0.3992(3) 0.0337(16) Uani 1 1 d . .
H65 H 0.5730 0.8245 0.4139 0.040 Uiso 1 1 calc R U
C66 C 0.6462(4) 0.7423(2) 0.4161(2) 0.0259(13) Uani 1 1 d . .
H66 H 0.6032 0.7254 0.4421 0.031 Uiso 1 1 calc R U
O67 O 0.6289(3) 0.60123(13) 0.43238(13) 0.0202(8) Uani 1 1 d . .
Si7 Si 0.54756(10) 0.54539(6) 0.42700(6) 0.0151(3) Uani 1 1 d . .
C71 C 0.4575(4) 0.5513(2) 0.4815(2) 0.0164(11) Uani 1 1 d . .
C72 C 0.4150(4) 0.6075(2) 0.4953(2) 0.0295(15) Uani 1 1 d . .
H72 H 0.4281 0.6422 0.4743 0.035 Uiso 1 1 calc R U
C73 C 0.3544(5) 0.6142(2) 0.5385(2) 0.0357(16) Uani 1 1 d . .
H73 H 0.3273 0.6533 0.5472 0.043 Uiso 1 1 calc R U
C74 C 0.3333(4) 0.5645(2) 0.5689(2) 0.0296(14) Uani 1 1 d . .
H74 H 0.2903 0.5689 0.5983 0.036 Uiso 1 1 calc R U
C75 C 0.3743(4) 0.5084(2) 0.5569(2) 0.0278(14) Uani 1 1 d . .
H75 H 0.3605 0.4740 0.5782 0.033 Uiso 1 1 calc R U
C76 C 0.4358(4) 0.5019(2) 0.5138(2) 0.0220(13) Uani 1 1 d . .
H76 H 0.4640 0.4628 0.5059 0.026 Uiso 1 1 calc R U
O78 O 0.4900(2) 0.55113(13) 0.37159(13) 0.0178(8) Uani 1 1 d . .
Si8 Si 0.50845(10) 0.58275(6) 0.31574(6) 0.0163(3) Uani 1 1 d . .
C81 C 0.4486(4) 0.6598(2) 0.3148(2) 0.0170(12) Uani 1 1 d . .
C82 C 0.3454(4) 0.6673(2) 0.3285(2) 0.0333(16) Uani 1 1 d . .
H82 H 0.3067 0.6324 0.3388 0.040 Uiso 1 1 calc R U
C83 C 0.2970(5) 0.7244(2) 0.3277(3) 0.0401(17) Uani 1 1 d . .
H83 H 0.2264 0.7282 0.3373 0.048 Uiso 1 1 calc R U
C84 C 0.3524(4) 0.7750(2) 0.3129(2) 0.0274(14) Uani 1 1 d . .
H84 H 0.3201 0.8141 0.3121 0.033 Uiso 1 1 calc R U
C85 C 0.4553(4) 0.7692(2) 0.2992(2) 0.0306(15) Uani 1 1 d . .
H85 H 0.4935 0.8044 0.2891 0.037 Uiso 1 1 calc R U
C86 C 0.5026(4) 0.7126(2) 0.3002(2) 0.0254(14) Uani 1 1 d . .
H86 H 0.5734 0.7093 0.2907 0.030 Uiso 1 1 calc R U
O85 O 0.6314(2) 0.58934(13) 0.30343(13) 0.0186(8) Uani 1 1 d . .
O29 O 0.5368(3) 0.33977(14) 0.34670(15) 0.0243(9) Uani 1 1 d . .
Si9 Si 0.41489(11) 0.32762(6) 0.36062(7) 0.0247(4) Uani 1 1 d . .
C91 C 0.3378(5) 0.3631(3) 0.3085(3) 0.0496(19) Uani 1 1 d . .
H91A H 0.3562 0.4065 0.3054 0.074 Uiso 1 1 calc R U
H91B H 0.2640 0.3594 0.3165 0.074 Uiso 1 1 calc R U
H91C H 0.3525 0.3421 0.2759 0.074 Uiso 1 1 calc R U
C92 C 0.3845(5) 0.3618(3) 0.4238(3) 0.056(2) Uani 1 1 d . .
H92A H 0.4282 0.3431 0.4503 0.084 Uiso 1 1 calc R U
H92B H 0.3115 0.3545 0.4321 0.084 Uiso 1 1 calc R U
H92C H 0.3975 0.4061 0.4227 0.084 Uiso 1 1 calc R U
C93 C 0.3924(4) 0.2440(2) 0.3617(3) 0.0312(15) Uani 1 1 d . .
H93 H 0.4116 0.2213 0.3320 0.037 Uiso 1 1 calc R U
C94 C 0.3521(4) 0.2135(3) 0.4003(3) 0.0458(19) Uani 1 1 d . .
H94A H 0.3319 0.2345 0.4307 0.055 Uiso 1 1 calc R U
H94B H 0.3430 0.1704 0.3978 0.055 Uiso 1 1 calc R U
O410 O 0.9823(3) 0.50821(13) 0.41444(15) 0.0230(9) Uani 1 1 d . .
Si10 Si 1.09906(12) 0.53628(7) 0.40800(8) 0.0333(4) Uani 1 1 d . .
C101 C 1.1793(5) 0.5105(4) 0.4622(3) 0.069(2) Uani 1 1 d . .
H10A H 1.1502 0.5261 0.4945 0.103 Uiso 1 1 calc R U
H10B H 1.2499 0.5260 0.4580 0.103 Uiso 1 1 calc R U
H10C H 1.1805 0.4656 0.4631 0.103 Uiso 1 1 calc R U
C102 C 1.1555(5) 0.5083(3) 0.3469(3) 0.0474(19) Uani 1 1 d . .
H10D H 1.1542 0.4635 0.3464 0.071 Uiso 1 1 calc R U
H10E H 1.2272 0.5226 0.3440 0.071 Uiso 1 1 calc R U
H10F H 1.1151 0.5242 0.3179 0.071 Uiso 1 1 calc R U
C103 C 1.0816(6) 0.6219(3) 0.4061(3) 0.058(2) Uani 1 1 d . .
H103 H 1.0335 0.6372 0.3817 0.069 Uiso 1 1 calc R U
C104 C 1.1264(7) 0.6609(4) 0.4335(4) 0.095(3) Uani 1 1 d . .
H10G H 1.1753 0.6481 0.4586 0.114 Uiso 1 1 calc R U
H10H H 1.1115 0.7032 0.4292 0.114 Uiso 1 1 calc R U
O611 O 0.8184(3) 0.61983(13) 0.46575(13) 0.0190(8) Uani 1 1 d . .
Si11 Si 0.82358(12) 0.64899(6) 0.52429(6) 0.0238(4) Uani 1 1 d . .
C111 C 0.8797(5) 0.7271(2) 0.5217(2) 0.0381(17) Uani 1 1 d . .
H11A H 0.9483 0.7253 0.5057 0.057 Uiso 1 1 calc R U
H11B H 0.8859 0.7435 0.5566 0.057 Uiso 1 1 calc R U
H11C H 0.8346 0.7537 0.5013 0.057 Uiso 1 1 calc R U
C112 C 0.6919(5) 0.6515(3) 0.5530(2) 0.0405(16) Uani 1 1 d . .
H11D H 0.6476 0.6785 0.5325 0.061 Uiso 1 1 calc R U
H11E H 0.6963 0.6671 0.5883 0.061 Uiso 1 1 calc R U
H11F H 0.6624 0.6101 0.5534 0.061 Uiso 1 1 calc R U
C113 C 0.9057(4) 0.5993(2) 0.5643(2) 0.0323(15) Uani 1 1 d . .
H113 H 0.9101 0.6089 0.5998 0.039 Uiso 1 1 calc R U
C114 C 0.9588(4) 0.5518(2) 0.5480(3) 0.0374(16) Uani 1 1 d . .
H11G H 0.9567 0.5405 0.5127 0.045 Uiso 1 1 calc R U
H11H H 0.9993 0.5287 0.5715 0.045 Uiso 1 1 calc R U
O812 O 0.4551(3) 0.53943(13) 0.27304(13) 0.0197(8) Uani 1 1 d . .
Si12 Si 0.47458(12) 0.51586(6) 0.21369(6) 0.0223(4) Uani 1 1 d . .
C121 C 0.5587(4) 0.4474(2) 0.2149(2) 0.0338(15) Uani 1 1 d . .
H12A H 0.6304 0.4600 0.2209 0.051 Uiso 1 1 calc R U
H12B H 0.5539 0.4261 0.1818 0.051 Uiso 1 1 calc R U
H12C H 0.5363 0.4199 0.2425 0.051 Uiso 1 1 calc R U
C122 C 0.5345(5) 0.5773(2) 0.1750(2) 0.0341(15) Uani 1 1 d . .
H12D H 0.4914 0.6142 0.1767 0.051 Uiso 1 1 calc R U
H12E H 0.5405 0.5639 0.1392 0.051 Uiso 1 1 calc R U
H12F H 0.6035 0.5865 0.1886 0.051 Uiso 1 1 calc R U
C123 C 0.3469(4) 0.4966(2) 0.1858(2) 0.0291(14) Uani 1 1 d . .
H123 H 0.3446 0.4902 0.1497 0.035 Uiso 1 1 calc R U
C124 C 0.2594(5) 0.4909(2) 0.2108(3) 0.0390(16) Uani 1 1 d . .
H12G H 0.2575 0.4969 0.2469 0.047 Uiso 1 1 calc R U
H12H H 0.1979 0.4808 0.1927 0.047 Uiso 1 1 calc R U

loop_
_atom_site_aniso_label
_atom_site_aniso_U_11
_atom_site_aniso_U_22
_atom_site_aniso_U_33
_atom_site_aniso_U_23
_atom_site_aniso_U_13
_atom_site_aniso_U_12
Si1 0.0184(7) 0.0159(7) 0.0165(8) -0.0011(7) 0.0008(7) 0.0007(6)
O14 0.025(2) 0.0287(19) 0.018(2) -0.0022(18) 0.0018(18) 0.0019(16)
C11 0.017(3) 0.019(3) 0.016(3) -0.001(2) -0.001(3) 0.000(2)
C12 0.033(3) 0.021(3) 0.019(3) -0.001(3) 0.000(3) 0.005(2)
C13 0.034(3) 0.041(3) 0.018(3) 0.007(3) 0.003(3) 0.008(3)
C14 0.029(3) 0.041(3) 0.021(3) -0.010(3) 0.003(3) 0.012(3)
C15 0.033(3) 0.026(3) 0.029(4) -0.003(3) 0.003(3) 0.006(2)
C16 0.027(3) 0.024(3) 0.024(3) 0.002(3) 0.003(3) 0.000(2)
O12 0.027(2) 0.0170(17) 0.018(2) 0.0010(16) 0.0006(18) -0.0021(14)
Si2 0.0187(8) 0.0151(7) 0.0186(9) -0.0009(7) 0.0016(7) 0.0004(6)
C21 0.019(3) 0.019(3) 0.017(3) 0.003(3) 0.006(3) -0.003(2)
C22 0.025(3) 0.027(3) 0.023(3) -0.004(3) 0.000(3) 0.006(2)
C23 0.033(3) 0.035(3) 0.025(4) 0.007(3) 0.001(3) 0.014(3)
C24 0.043(4) 0.024(3) 0.035(4) 0.009(3) 0.009(3) 0.013(3)
C25 0.037(3) 0.017(3) 0.039(4) -0.003(3) 0.007(3) 0.002(2)
C26 0.026(3) 0.023(3) 0.023(3) 0.003(3) -0.001(3) 0.000(2)
O23 0.0259(19) 0.0165(17) 0.016(2) 0.0020(16) 0.0012(18) 0.0018(15)
Si3 0.0183(7) 0.0157(7) 0.0137(8) -0.0004(6) 0.0012(7) 0.0009(6)
O37 0.0206(19) 0.0214(17) 0.017(2) -0.0017(17) 0.0032(18) 0.0010(14)
C31 0.016(3) 0.016(2) 0.016(3) 0.003(2) 0.000(2) 0.003(2)
C32 0.027(3) 0.019(3) 0.017(3) 0.001(3) -0.004(3) -0.004(2)
C33 0.030(3) 0.025(3) 0.022(3) 0.008(3) 0.003(3) -0.007(2)
C34 0.039(3) 0.031(3) 0.010(3) 0.001(3) 0.000(3) 0.003(3)
C35 0.032(3) 0.028(3) 0.019(3) -0.005(3) -0.006(3) -0.001(3)
C36 0.026(3) 0.024(3) 0.020(3) 0.003(3) -0.001(3) -0.006(2)
O34 0.0187(19) 0.0222(17) 0.021(2) -0.0023(17) 0.0025(17) 0.0003(15)
Si4 0.0157(7) 0.0205(7) 0.0175(9) -0.0008(7) 0.0005(7) 0.0002(6)
C41 0.015(3) 0.018(3) 0.023(3) -0.001(2) -0.004(3) -0.004(2)
C42 0.036(3) 0.030(3) 0.026(4) 0.001(3) 0.000(3) 0.006(3)
C43 0.046(4) 0.038(3) 0.033(4) 0.011(3) -0.011(4) 0.005(3)
C44 0.042(4) 0.027(3) 0.048(5) 0.010(3) -0.018(4) 0.011(3)
C45 0.037(4) 0.025(3) 0.046(5) -0.007(3) -0.003(4) 0.009(3)
C46 0.028(3) 0.028(3) 0.028(4) 0.000(3) -0.007(3) 0.003(3)
O15 0.025(2) 0.0186(17) 0.016(2) 0.0006(16) 0.0014(18) -0.0012(14)
Si5 0.0168(7) 0.0154(7) 0.0134(8) 0.0003(7) 0.0011(7) 0.0004(6)
C51 0.026(3) 0.013(2) 0.011(3) -0.004(2) 0.003(3) -0.001(2)
C52 0.024(3) 0.033(3) 0.022(3) 0.000(3) 0.003(3) -0.001(2)
C53 0.022(3) 0.052(4) 0.027(4) -0.007(3) 0.006(3) -0.017(3)
C54 0.052(4) 0.033(3) 0.019(3) -0.006(3) 0.011(3) -0.026(3)
C55 0.057(4) 0.019(3) 0.019(3) 0.000(3) -0.002(3) -0.006(3)
C56 0.030(3) 0.023(3) 0.016(3) -0.005(3) 0.005(3) -0.001(2)
O56 0.0180(19) 0.0157(16) 0.015(2) -0.0004(16) 0.0010(17) 0.0015(14)
Si6 0.0150(7) 0.0158(7) 0.0153(8) -0.0002(6) 0.0007(7) -0.0018(6)
C61 0.024(3) 0.021(3) 0.019(3) -0.001(2) -0.006(3) 0.001(2)
C62 0.026(3) 0.016(3) 0.021(3) 0.001(3) -0.001(3) -0.002(2)
C63 0.032(3) 0.026(3) 0.024(3) 0.001(3) -0.009(3) -0.010(3)
C64 0.040(4) 0.015(3) 0.039(4) 0.001(3) -0.021(3) -0.004(3)
C65 0.027(3) 0.025(3) 0.049(5) -0.004(3) -0.002(3) 0.004(2)
C66 0.028(3) 0.025(3) 0.024(4) 0.004(3) 0.000(3) 0.001(2)
O67 0.024(2) 0.0205(17) 0.016(2) -0.0034(16) 0.0044(18) -0.0036(15)
Si7 0.0152(7) 0.0156(7) 0.0146(8) -0.0001(6) 0.0016(7) -0.0009(5)
C71 0.014(2) 0.018(3) 0.017(3) 0.005(2) -0.003(2) -0.004(2)
C72 0.034(3) 0.019(3) 0.036(4) 0.004(3) 0.017(3) 0.005(2)
C73 0.045(4) 0.023(3) 0.040(4) -0.001(3) 0.018(3) 0.005(3)
C74 0.031(3) 0.037(3) 0.021(3) -0.004(3) 0.013(3) -0.003(3)
C75 0.029(3) 0.027(3) 0.027(4) 0.011(3) 0.005(3) 0.000(2)
C76 0.021(3) 0.025(3) 0.020(3) -0.001(3) 0.000(3) 0.003(2)
O78 0.0166(18) 0.0195(17) 0.017(2) 0.0031(16) -0.0010(16) -0.0003(14)
Si8 0.0172(7) 0.0159(7) 0.0159(9) -0.0004(7) -0.0013(7) 0.0002(5)
C81 0.022(3) 0.017(2) 0.011(3) 0.002(2) -0.006(2) 0.001(2)
C82 0.026(3) 0.025(3) 0.048(4) 0.009(3) 0.010(3) 0.003(2)
C83 0.032(3) 0.033(3) 0.055(5) 0.003(3) 0.013(4) 0.017(3)
C84 0.034(3) 0.019(3) 0.029(4) -0.003(3) -0.006(3) 0.011(2)
C85 0.037(3) 0.015(3) 0.040(4) 0.006(3) -0.007(3) 0.000(2)
C86 0.022(3) 0.020(3) 0.035(4) 0.002(3) -0.005(3) 0.005(2)
O85 0.0206(18) 0.0205(17) 0.015(2) -0.0003(16) -0.0011(18) -0.0012(14)
O29 0.0200(19) 0.0219(17) 0.031(2) -0.0022(18) -0.0013(19) -0.0016(15)
Si9 0.0195(8) 0.0215(7) 0.0330(10) -0.0053(8) 0.0003(8) 0.0002(6)
C91 0.031(4) 0.047(4) 0.071(6) 0.016(4) -0.005(4) 0.005(3)
C92 0.045(4) 0.060(4) 0.062(5) -0.027(4) 0.023(4) -0.021(3)
C93 0.022(3) 0.029(3) 0.043(4) -0.005(3) -0.001(3) -0.003(2)
C94 0.029(3) 0.034(3) 0.074(6) 0.008(4) 0.010(4) 0.000(3)
O410 0.0176(18) 0.0219(17) 0.029(2) 0.0008(18) -0.0021(19) -0.0002(14)
Si10 0.0232(8) 0.0393(9) 0.0374(11) -0.0020(9) 0.0020(9) -0.0110(7)
C101 0.024(4) 0.121(6) 0.062(6) 0.014(5) -0.014(4) -0.011(4)
C102 0.037(4) 0.051(4) 0.054(5) -0.006(4) 0.015(4) -0.004(3)
C103 0.071(5) 0.058(4) 0.044(5) -0.017(4) 0.018(4) -0.050(4)
C104 0.096(7) 0.067(5) 0.123(9) -0.003(6) 0.030(7) -0.018(5)
O611 0.0225(19) 0.0188(17) 0.016(2) -0.0028(16) 0.0003(18) -0.0013(15)
Si11 0.0313(9) 0.0234(7) 0.0168(9) -0.0011(7) -0.0042(8) -0.0046(7)
C111 0.053(4) 0.027(3) 0.035(4) -0.003(3) -0.019(4) -0.007(3)
C112 0.043(4) 0.047(4) 0.032(4) -0.007(3) 0.010(3) 0.001(3)
C113 0.040(4) 0.032(3) 0.025(4) 0.002(3) -0.007(3) -0.009(3)
C114 0.039(4) 0.036(3) 0.037(4) 0.000(3) -0.011(3) -0.004(3)
O812 0.0224(19) 0.0185(17) 0.018(2) -0.0042(16) -0.0007(18) -0.0020(15)
Si12 0.0299(9) 0.0197(7) 0.0175(9) -0.0033(7) -0.0034(8) -0.0013(6)
C121 0.044(4) 0.033(3) 0.025(4) -0.010(3) 0.000(3) 0.006(3)
C122 0.042(4) 0.038(3) 0.023(4) -0.002(3) 0.000(3) -0.003(3)
C123 0.037(4) 0.025(3) 0.025(4) -0.005(3) -0.004(3) -0.006(2)
C124 0.040(4) 0.040(3) 0.037(4) -0.004(3) -0.011(4) -0.003(3)

loop_
_atom_type_symbol
_atom_type_description
_atom_type_scat_dispersion_real
_atom_type_scat_dispersion_imag
_atom_type_scat_source
C C 0.0033 0.0016 'International Tables Vol C Tables 4.2.6.8 and 6.1.1.4'
H H 0.0000 0.0000 'International Tables Vol C Tables 4.2.6.8 and 6.1.1.4'
O O 0.0106 0.0060 'International Tables Vol C Tables 4.2.6.8 and 6.1.1.4'
Si Si 0.0817 0.0704 'International Tables Vol C Tables 4.2.6.8 and 6.1.1.4'

loop_
_geom_angle_atom_site_label_1
_geom_angle_atom_site_label_2
_geom_angle_atom_site_label_3
_geom_angle
O14 Si1 O15 110.13(18)
O14 Si1 O12 109.03(18)
O15 Si1 O12 109.26(18)
O14 Si1 C11 108.5(2)
O15 Si1 C11 109.5(2)
O12 Si1 C11 110.4(2)
Si1 O14 Si4 143.7(2)
C12 C11 C16 117.1(5)
C12 C11 Si1 122.5(4)
C16 C11 Si1 120.2(4)
C11 C12 C13 122.1(5)
C14 C13 C12 119.3(5)
C15 C14 C13 120.1(5)
C14 C15 C16 119.9(5)
C15 C16 C11 121.6(5)
Si2 O12 Si1 150.2(2)
O29 Si2 O12 106.6(2)
O29 Si2 O23 111.6(2)
O12 Si2 O23 109.08(18)
O29 Si2 C21 111.1(2)
O12 Si2 C21 111.8(2)
O23 Si2 C21 106.7(2)
C22 C21 C26 118.0(4)
C22 C21 Si2 121.4(4)
C26 C21 Si2 120.5(4)
C21 C22 C23 121.1(5)
C24 C23 C22 119.7(5)
C25 C24 C23 120.0(5)
C24 C25 C26 120.8(5)
C25 C26 C21 120.3(5)
Si3 O23 Si2 140.8(2)
O34 Si3 O23 111.24(18)
O34 Si3 O37 108.34(17)
O23 Si3 O37 106.93(18)
O34 Si3 C31 108.6(2)
O23 Si3 C31 110.7(2)
O37 Si3 C31 111.0(2)
Si7 O37 Si3 153.4(2)
C32 C31 C36 117.8(5)
C32 C31 Si3 123.2(4)
C36 C31 Si3 118.6(4)
C33 C32 C31 121.0(5)
C34 C33 C32 119.9(5)
C33 C34 C35 120.4(5)
C36 C35 C34 119.7(5)
C35 C36 C31 121.1(5)
Si3 O34 Si4 144.9(2)
O410 Si4 O14 110.3(2)
O410 Si4 O34 107.98(17)
O14 Si4 O34 109.26(19)
O410 Si4 C41 110.5(2)
O14 Si4 C41 107.6(2)
O34 Si4 C41 111.3(2)
C46 C41 C42 117.9(5)
C46 C41 Si4 120.7(4)
C42 C41 Si4 121.2(4)
C43 C42 C41 120.6(6)
C44 C43 C42 120.5(6)
C43 C44 C45 120.1(6)
C44 C45 C46 120.3(6)
C41 C46 C45 120.6(6)
Si5 O15 Si1 157.2(3)
O15 Si5 O85 109.56(18)
O15 Si5 O56 109.71(17)
O85 Si5 O56 109.68(19)
O15 Si5 C51 109.9(2)
O85 Si5 C51 110.2(2)
O56 Si5 C51 107.8(2)
C52 C51 C56 117.4(5)
C52 C51 Si5 118.6(4)
C56 C51 Si5 123.7(4)
C51 C52 C53 121.8(5)
C54 C53 C52 119.1(5)
C53 C54 C55 121.1(5)
C54 C55 C56 119.5(5)
C55 C56 C51 121.1(5)
Si6 O56 Si5 135.8(2)
O611 Si6 O67 109.27(19)
O611 Si6 O56 109.72(18)
O67 Si6 O56 108.56(18)
O611 Si6 C61 112.4(2)
O67 Si6 C61 106.8(2)
O56 Si6 C61 110.0(2)
C62 C61 C66 117.4(5)
C62 C61 Si6 122.6(4)
C66 C61 Si6 119.9(4)
C63 C62 C61 121.3(5)
C64 C63 C62 120.1(5)
C63 C64 C65 119.9(5)
C66 C65 C64 119.4(5)
C65 C66 C61 121.7(6)
Si7 O67 Si6 145.4(2)
O37 Si7 O67 110.50(18)
O37 Si7 O78 107.10(18)
O67 Si7 O78 108.44(18)
O37 Si7 C71 111.0(2)
O67 Si7 C71 107.0(2)
O78 Si7 C71 112.8(2)
C72 C71 C76 116.5(5)
C72 C71 Si7 120.8(4)
C76 C71 Si7 122.5(4)
C73 C72 C71 122.0(5)
C74 C73 C72 119.9(5)
C73 C74 C75 120.0(5)
C74 C75 C76 119.9(5)
C75 C76 C71 121.7(5)
Si8 O78 Si7 139.2(2)
O812 Si8 O78 107.67(17)
O812 Si8 O85 109.49(19)
O78 Si8 O85 110.88(19)
O812 Si8 C81 110.1(2)
O78 Si8 C81 109.7(2)
O85 Si8 C81 108.99(19)
C82 C81 C86 116.9(4)
C82 C81 Si8 120.3(4)
C86 C81 Si8 122.8(4)
C81 C82 C83 122.1(5)
C84 C83 C82 119.3(5)
C83 C84 C85 120.0(5)
C86 C85 C84 120.3(5)
C85 C86 C81 121.4(5)
Si5 O85 Si8 153.6(2)
Si2 O29 Si9 151.5(3)
O29 Si9 C92 109.6(3)
O29 Si9 C93 108.3(2)
C92 Si9 C93 110.6(3)
O29 Si9 C91 106.7(3)
C92 Si9 C91 111.6(3)
C93 Si9 C91 109.8(3)
C94 C93 Si9 125.1(5)
Si4 O410 Si10 143.9(2)
O410 Si10 C101 109.1(3)
O410 Si10 C102 109.1(3)
C101 Si10 C102 109.6(3)
O410 Si10 C103 105.3(3)
C101 Si10 C103 113.0(4)
C102 Si10 C103 110.6(3)
C104 C103 Si10 127.2(8)
Si6 O611 Si11 136.0(2)
O611 Si11 C113 108.5(2)
O611 Si11 C111 109.6(2)
C113 Si11 C111 109.7(3)
O611 Si11 C112 110.2(2)
C113 Si11 C112 108.6(3)
C111 Si11 C112 110.2(3)
C114 C113 Si11 125.8(5)
Si8 O812 Si12 139.7(2)
O812 Si12 C121 109.1(2)
O812 Si12 C122 110.4(2)
C121 Si12 C122 110.4(3)
O812 Si12 C123 107.6(2)
C121 Si12 C123 110.3(2)
C122 Si12 C123 109.0(3)
C124 C123 Si12 126.7(5)

loop_
_geom_bond_atom_site_label_1
_geom_bond_atom_site_label_2
_geom_bond_distance
Si1 O14 1.615(4)
Si1 O15 1.620(3)
Si1 O12 1.622(3)
Si1 C11 1.847(5)
O14 Si4 1.619(4)
C11 C12 1.379(7)
C11 C16 1.397(6)
C12 C13 1.391(7)
C13 C14 1.380(7)
C14 C15 1.376(8)
C15 C16 1.382(7)
O12 Si2 1.614(4)
Si2 O29 1.605(4)
Si2 O23 1.622(4)
Si2 C21 1.851(5)
C21 C22 1.390(7)
C21 C26 1.399(7)
C22 C23 1.396(7)
C23 C24 1.377(8)
C24 C25 1.369(8)
C25 C26 1.388(7)
O23 Si3 1.620(3)
Si3 O34 1.612(3)
Si3 O37 1.621(3)
Si3 C31 1.843(5)
O37 Si7 1.612(3)
C31 C32 1.394(6)
C31 C36 1.404(7)
C32 C33 1.382(7)
C33 C34 1.376(7)
C34 C35 1.382(7)
C35 C36 1.376(7)
O34 Si4 1.622(4)
Si4 O410 1.601(3)
Si4 C41 1.853(5)
C41 C46 1.392(7)
C41 C42 1.408(8)
C42 C43 1.388(7)
C43 C44 1.372(8)
C44 C45 1.372(8)
C45 C46 1.400(7)
O15 Si5 1.615(3)
Si5 O85 1.619(3)
Si5 O56 1.625(4)
Si5 C51 1.845(5)
C51 C52 1.391(7)
C51 C56 1.406(7)
C52 C53 1.393(7)
C53 C54 1.374(8)
C54 C55 1.378(8)
C55 C56 1.390(7)
O56 Si6 1.623(3)
Si6 O611 1.604(4)
Si6 O67 1.622(4)
Si6 C61 1.859(5)
C61 C62 1.390(7)
C61 C66 1.398(7)
C62 C63 1.382(7)
C63 C64 1.374(8)
C64 C65 1.391(8)
C65 C66 1.376(7)
O67 Si7 1.616(3)
Si7 O78 1.626(4)
Si7 C71 1.839(5)
C71 C72 1.391(6)
C71 C76 1.395(7)
C72 C73 1.377(7)
C73 C74 1.369(7)
C74 C75 1.371(7)
C75 C76 1.381(7)
O78 Si8 1.626(4)
Si8 O812 1.613(3)
Si8 O85 1.627(4)
Si8 C81 1.852(5)
C81 C82 1.390(7)
C81 C86 1.400(7)
C82 C83 1.394(7)
C83 C84 1.372(7)
C84 C85 1.382(8)
C85 C86 1.380(7)
O29 Si9 1.639(4)
Si9 C92 1.848(7)
Si9 C93 1.848(5)
Si9 C91 1.852(6)
C93 C94 1.312(8)
O410 Si10 1.637(4)
Si10 C101 1.839(7)
Si10 C102 1.853(6)
Si10 C103 1.883(7)
C103 C104 1.250(10)
O611 Si11 1.652(4)
Si11 C113 1.839(6)
Si11 C111 1.853(5)
Si11 C112 1.860(6)
C113 C114 1.314(7)
O812 Si12 1.646(4)
Si12 C121 1.848(5)
Si12 C122 1.848(6)
Si12 C123 1.851(6)
C123 C124 1.310(8)
